data_4117635
loop_
_publ_author_name
'Wen-Bo Liu'
'Chao Zheng'
'Chun-Xiang Zhuo'
'Li-Xin Dai'
'Shu-Li You'

_publ_section_title
;
 Iridium-Catalyzed Allylic Alkylation Reaction with N-Aryl Phosphoramidite
 Ligands: Scope and Mechanistic Studies
;
_journal_name_full 'Journal of the American Chemical Society'
_journal_page_first 4812
_journal_page_last 4821
_journal_paper_doi 10.1021/ja210923k
_journal_volume 134
_journal_year 2012
_chemical_formula_sum 'C52 H59 Cl2 F3 Ir N O5 P S'
_chemical_formula_weight 1161.13
_chemical_name_systematic
; 
 ? 
;
_space_group_IT_number 2
_symmetry_cell_setting triclinic
_symmetry_space_group_name_Hall '-P 1'
_symmetry_space_group_name_H-M 'P -1'
_atom_sites_solution_hydrogens geom
_atom_sites_solution_primary direct
_atom_sites_solution_secondary difmap
_audit_creation_method SHELXL-97
_cell_angle_alpha 96.829(2)
_cell_angle_beta 95.085(2)
_cell_angle_gamma 109.8590(10)
_cell_formula_units_Z 2
_cell_length_a 11.5909(12)
_cell_length_b 12.9494(13)
_cell_length_c 17.5333(17)
_cell_measurement_reflns_used 9894
_cell_measurement_temperature 133(2)
_cell_measurement_theta_max 30.47
_cell_measurement_theta_min 2.36
_cell_volume 2434.0(4)
_computing_cell_refinement 'Bruker SAINT'
_computing_data_collection 'Bruker APEX2'
_computing_data_reduction 'Bruker SAINT'
_computing_molecular_graphics 'Bruker SHELXTL'
_computing_publication_material 'Bruker SHELXTL'
_computing_structure_refinement 'SHELXL-97 (Sheldrick, 1997)'
_computing_structure_solution 'SHELXS-97 (Sheldrick, 1990)'
_diffrn_ambient_temperature 133(2)
_diffrn_measured_fraction_theta_full 0.983
_diffrn_measured_fraction_theta_max 0.983
_diffrn_measurement_device_type 'Bruker APEX-II CCD'
_diffrn_measurement_method '\f and \w scans'
_diffrn_radiation_monochromator graphite
_diffrn_radiation_source 'fine-focus sealed tube'
_diffrn_radiation_type MoK\a
_diffrn_radiation_wavelength 0.71073
_diffrn_reflns_av_R_equivalents 0.0308
_diffrn_reflns_av_sigmaI/netI 0.0586
_diffrn_reflns_limit_h_max 13
_diffrn_reflns_limit_h_min -14
_diffrn_reflns_limit_k_max 16
_diffrn_reflns_limit_k_min -16
_diffrn_reflns_limit_l_max 22
_diffrn_reflns_limit_l_min -12
_diffrn_reflns_number 17261
_diffrn_reflns_theta_full 27.00
_diffrn_reflns_theta_max 27.00
_diffrn_reflns_theta_min 1.69
_diffrn_standards_number 0
_exptl_absorpt_coefficient_mu 2.988
_exptl_absorpt_correction_T_max 0.7543
_exptl_absorpt_correction_T_min 0.4676
_exptl_absorpt_correction_type multi-scan
_exptl_absorpt_process_details sadabs
_exptl_crystal_colour colourless
_exptl_crystal_density_diffrn 1.584
_exptl_crystal_description block
_exptl_crystal_F_000 1174
_exptl_crystal_size_max 0.30
_exptl_crystal_size_mid 0.20
_exptl_crystal_size_min 0.10
_refine_diff_density_max 2.513
_refine_diff_density_min -2.515
_refine_diff_density_rms 0.154
_refine_ls_extinction_method none
_refine_ls_goodness_of_fit_ref 0.929
_refine_ls_hydrogen_treatment constr
_refine_ls_matrix_type full
_refine_ls_number_parameters 631
_refine_ls_number_reflns 10449
_refine_ls_number_restraints 105
_refine_ls_restrained_S_all 0.927
_refine_ls_R_factor_all 0.0538
_refine_ls_R_factor_gt 0.0418
_refine_ls_shift/su_max 0.001
_refine_ls_shift/su_mean 0.000
_refine_ls_structure_factor_coef Fsqd
_refine_ls_weighting_details 'calc w=1/[\s^2^(Fo^2^)+(0.0880P)^2^+3.7067P] where P=(Fo^2^+2Fc^2^)/3'
_refine_ls_weighting_scheme calc
_refine_ls_wR_factor_gt 0.1128
_refine_ls_wR_factor_ref 0.1213
_reflns_number_gt 9011
_reflns_number_total 10449
_reflns_threshold_expression >2sigma(I)
_cod_data_source_file ja210923k_K2a.cif
_cod_data_source_block mo_dm11194_0m
_cod_database_code 4117635

loop_
_symmetry_equiv_pos_as_xyz
'x, y, z'
'-x, -y, -z'

loop_
_atom_site_label
_atom_site_type_symbol
_atom_site_fract_x
_atom_site_fract_y
_atom_site_fract_z
_atom_site_U_iso_or_equiv
_atom_site_adp_type
_atom_site_occupancy
_atom_site_symmetry_multiplicity
_atom_site_calc_flag
_atom_site_refinement_flags
_atom_site_disorder_assembly
_atom_site_disorder_group
Ir1 Ir -0.014068(17) 0.793946(15) 0.634996(11) 0.01708(8) Uani 1 1 d . A .
N1 N 0.1553(4) 0.9798(4) 0.7705(3) 0.0240(10) Uani 1 1 d . . .
P1 P 0.16101(12) 0.86590(11) 0.72260(8) 0.0179(3) Uani 1 1 d . A .
O1 O 0.2894(3) 0.8926(3) 0.6869(2) 0.0233(8) Uani 1 1 d . . .
O2 O 0.1850(3) 0.8041(3) 0.7942(2) 0.0221(8) Uani 1 1 d . . .
O3 O 0.6853(5) 0.4150(4) 0.6284(3) 0.0430(11) Uani 1 1 d . . .
O4 O 0.7027(4) 0.2409(3) 0.6553(3) 0.0346(10) Uani 1 1 d . . .
O5 O 0.8826(4) 0.4102(5) 0.6796(3) 0.0530(14) Uani 1 1 d . . .
S1 S 0.75155(12) 0.35959(11) 0.67215(8) 0.0243(3) Uani 1 1 d . . .
F1 F 0.7780(5) 0.3427(4) 0.8186(3) 0.0705(15) Uani 1 1 d . . .
F2 F 0.5981(5) 0.3363(4) 0.7753(3) 0.0639(14) Uani 1 1 d . . .
F3 F 0.7515(7) 0.4919(4) 0.7975(3) 0.091(2) Uani 1 1 d . . .
C1 C -0.1079(5) 0.7004(4) 0.7232(3) 0.0228(11) Uani 1 1 d . . .
H1A H -0.1334 0.6184 0.7119 0.027 Uiso 1 1 calc R . .
H1B H -0.0731 0.7316 0.7780 0.027 Uiso 1 1 calc R . .
C2 C -0.1877(5) 0.7480(5) 0.6872(4) 0.0263(12) Uani 1 1 d . . .
H2A H -0.2086 0.8074 0.7184 0.032 Uiso 1 1 calc R . .
C3 C -0.2257(5) 0.7230(5) 0.6073(4) 0.0268(12) Uani 1 1 d . . .
H3A H -0.2657 0.7708 0.5844 0.032 Uiso 1 1 calc R . .
H3B H -0.2639 0.6433 0.5847 0.032 Uiso 1 1 calc R . .
C4 C 0.1021(5) 0.8673(4) 0.5455(3) 0.0203(10) Uani 1 1 d . . .
H4A H 0.1470 0.9494 0.5589 0.024 Uiso 1 1 calc R . .
C5 C -0.0226(5) 0.8375(4) 0.5158(3) 0.0205(10) Uani 1 1 d . . .
H5A H -0.0494 0.9026 0.5120 0.025 Uiso 1 1 calc R . .
C6 C -0.0951(5) 0.7364(5) 0.4553(3) 0.0284(12) Uani 1 1 d . . .
H6A H -0.0695 0.7516 0.4042 0.034 Uiso 1 1 calc R . .
H6B H -0.1842 0.7259 0.4522 0.034 Uiso 1 1 calc R . .
C7 C -0.0786(6) 0.6275(5) 0.4709(3) 0.0286(12) Uani 1 1 d . . .
H7A H -0.1554 0.5647 0.4484 0.034 Uiso 1 1 calc R . .
H7B H -0.0107 0.6184 0.4436 0.034 Uiso 1 1 calc R . .
C8 C -0.0498(5) 0.6207(4) 0.5560(3) 0.0259(12) Uani 1 1 d . . .
H8A H -0.1100 0.5554 0.5738 0.031 Uiso 1 1 calc R . .
C9 C 0.0694(5) 0.6538(4) 0.5941(3) 0.0253(11) Uani 1 1 d . . .
H9A H 0.0804 0.6086 0.6347 0.030 Uiso 1 1 calc R . .
C10 C 0.1821(6) 0.7028(5) 0.5562(4) 0.0305(12) Uani 1 1 d U . .
H10A H 0.1891 0.6441 0.5172 0.037 Uiso 1 1 calc R . .
H10B H 0.2561 0.7269 0.5960 0.037 Uiso 1 1 calc R . .
C11 C 0.1826(5) 0.8029(5) 0.5158(3) 0.0276(12) Uani 1 1 d U . .
H11A H 0.2691 0.8554 0.5215 0.033 Uiso 1 1 calc R . .
H11B H 0.1549 0.7756 0.4597 0.033 Uiso 1 1 calc R . .
C12 C 0.0642(5) 1.0191(4) 0.7374(3) 0.0208(10) Uani 1 1 d U A .
C13 C -0.0202(4) 0.9515(4) 0.6732(3) 0.0180(10) Uani 1 1 d U . .
C14 C -0.1067(5) 0.9925(5) 0.6412(3) 0.0245(11) Uani 1 1 d . . .
H14 H -0.1649 0.9486 0.5979 0.029 Uiso 1 1 calc R . .
C15 C -0.1107(6) 1.0954(5) 0.6707(4) 0.0295(13) Uani 1 1 d . . .
H15 H -0.1705 1.1215 0.6475 0.035 Uiso 1 1 calc R A .
C16 C -0.0279(7) 1.1588(5) 0.7333(4) 0.0368(15) Uani 1 1 d . A .
H16 H -0.0308 1.2293 0.7531 0.044 Uiso 1 1 calc R . .
C17 C 0.0617(7) 1.1225(5) 0.7692(4) 0.0349(14) Uani 1 1 d . . .
C18 C 0.1194(15) 1.1778(11) 0.8501(9) 0.038(3) Uani 0.50 1 d PDU A 1
H18A H 0.0560 1.1924 0.8795 0.045 Uiso 0.50 1 calc PR A 1
H18B H 0.1853 1.2500 0.8487 0.045 Uiso 0.50 1 calc PR A 1
C21 C 0.3418(14) 1.1550(12) 0.8098(10) 0.052(4) Uani 0.50 1 d PU A 1
H21A H 0.3871 1.1255 0.7736 0.077 Uiso 0.50 1 calc PR A 1
H21B H 0.4001 1.2039 0.8541 0.077 Uiso 0.50 1 calc PR A 1
H21C H 0.2995 1.1974 0.7833 0.077 Uiso 0.50 1 calc PR A 1
C20 C 0.246(3) 1.0586(19) 0.838(2) 0.030(3) Uani 0.50 1 d PU A 1
H20A H 0.2896 1.0168 0.8669 0.037 Uiso 0.50 1 calc PR A 1
C19 C 0.1750(12) 1.1025(10) 0.8906(8) 0.040(2) Uani 0.50 1 d PDU A 1
H19A H 0.2300 1.1457 0.9387 0.048 Uiso 0.50 1 calc PR A 1
H19B H 0.1077 1.0401 0.9049 0.048 Uiso 0.50 1 calc PR A 1
C18' C 0.1738(11) 1.2013(9) 0.8307(8) 0.027(2) Uani 0.50 1 d PDU A 2
H18C H 0.1987 1.2646 0.8162 0.033 Uiso 0.50 1 d PR A 2
H18D H 0.1441 1.2109 0.8814 0.033 Uiso 0.50 1 d PR A 2
C19' C 0.2808(10) 1.1607(9) 0.8404(7) 0.029(2) Uani 0.50 1 d PDU A 2
H19C H 0.3356 1.2009 0.8892 0.035 Uiso 0.50 1 calc PR A 2
H19D H 0.3296 1.1773 0.7970 0.035 Uiso 0.50 1 calc PR A 2
C20' C 0.237(3) 1.0368(18) 0.842(2) 0.029(3) Uani 0.50 1 d PU A 2
H20B H 0.3104 1.0129 0.8450 0.035 Uiso 0.50 1 calc PR A 2
C21' C 0.1708(11) 1.0075(10) 0.9132(7) 0.031(2) Uani 0.50 1 d PU A 2
H21D H 0.1449 0.9272 0.9132 0.046 Uiso 0.50 1 calc PR A 2
H21E H 0.0978 1.0297 0.9109 0.046 Uiso 0.50 1 calc PR A 2
H21F H 0.2275 1.0470 0.9607 0.046 Uiso 0.50 1 calc PR A 2
C22 C 0.4066(5) 0.9129(4) 0.7296(3) 0.0217(11) Uani 1 1 d . A .
C23 C 0.4965(6) 1.0172(5) 0.7281(4) 0.0319(13) Uani 1 1 d . . .
H23 H 0.4764 1.0709 0.7027 0.038 Uiso 1 1 calc R A .
C24 C 0.6153(6) 1.0398(5) 0.7645(4) 0.0390(15) Uani 1 1 d . A .
H24 H 0.6787 1.1084 0.7620 0.047 Uiso 1 1 calc R . .
C25 C 0.6429(5) 0.9621(5) 0.8051(3) 0.0288(12) Uani 1 1 d . . .
C26 C 0.7653(6) 0.9858(6) 0.8444(4) 0.0380(15) Uani 1 1 d . A .
H26 H 0.8287 1.0547 0.8427 0.046 Uiso 1 1 calc R . .
C27 C 0.7912(6) 0.9106(6) 0.8839(4) 0.0411(16) Uani 1 1 d . . .
H27 H 0.8731 0.9267 0.9084 0.049 Uiso 1 1 calc R A .
C28 C 0.6991(5) 0.8100(6) 0.8889(4) 0.0330(13) Uani 1 1 d . A .
H28 H 0.7178 0.7590 0.9180 0.040 Uiso 1 1 calc R . .
C29 C 0.5802(5) 0.7845(5) 0.8513(3) 0.0272(12) Uani 1 1 d . . .
H29 H 0.5177 0.7163 0.8557 0.033 Uiso 1 1 calc R A .
C30 C 0.5499(5) 0.8576(5) 0.8069(3) 0.0224(11) Uani 1 1 d . A .
C31 C 0.4290(5) 0.8322(4) 0.7640(3) 0.0209(10) Uani 1 1 d . . .
C32 C 0.3320(5) 0.7207(4) 0.7585(3) 0.0208(10) Uani 1 1 d . A .
C33 C 0.2168(5) 0.7096(5) 0.7793(3) 0.0230(11) Uani 1 1 d . A .
C34 C 0.1287(5) 0.6068(5) 0.7850(4) 0.0301(13) Uani 1 1 d . . .
H34 H 0.0518 0.6029 0.8017 0.036 Uiso 1 1 calc R A .
C35 C 0.1537(5) 0.5116(5) 0.7665(4) 0.0320(13) Uani 1 1 d . A .
H35 H 0.0955 0.4421 0.7728 0.038 Uiso 1 1 calc R . .
C36 C 0.2646(5) 0.5158(5) 0.7381(3) 0.0292(13) Uani 1 1 d . . .
C37 C 0.2885(7) 0.4172(5) 0.7124(4) 0.0415(17) Uani 1 1 d . A .
H37 H 0.2294 0.3467 0.7159 0.050 Uiso 1 1 calc R . .
C38 C 0.3939(8) 0.4227(6) 0.6832(5) 0.053(2) Uani 1 1 d . . .
H38 H 0.4090 0.3562 0.6678 0.064 Uiso 1 1 calc R A .
C39 C 0.4809(7) 0.5248(6) 0.6754(4) 0.0452(18) Uani 1 1 d . A .
H39 H 0.5537 0.5273 0.6535 0.054 Uiso 1 1 calc R . .
C40 C 0.4616(6) 0.6220(5) 0.6995(4) 0.0347(14) Uani 1 1 d . . .
H40 H 0.5207 0.6912 0.6934 0.042 Uiso 1 1 calc R A .
C41 C 0.3549(5) 0.6200(4) 0.7330(3) 0.0242(11) Uani 1 1 d . A .
C42 C 0.7193(7) 0.3842(5) 0.7709(4) 0.0433(17) Uani 1 1 d . . .
C43 C 0.5199(8) 0.8252(10) 0.4735(5) 0.073(3) Uani 1 1 d . . .
H43A H 0.4884 0.7441 0.4741 0.088 Uiso 1 1 calc R . .
H43B H 0.4552 0.8435 0.4432 0.088 Uiso 1 1 calc R . .
C45 C 0.6096(11) 0.5202(9) 0.9690(6) 0.076(3) Uani 1 1 d . . .
H45A H 0.6854 0.5355 0.9479 0.091 Uiso 1 1 calc R . .
C46 C 0.4984(10) 0.4969(7) 0.9205(5) 0.060(2) Uani 1 1 d . . .
H46A H 0.4974 0.4934 0.8660 0.072 Uiso 1 1 calc R . .
C47 C 0.3917(10) 0.4794(9) 0.9520(6) 0.071(3) Uani 1 1 d . . .
H47A H 0.3168 0.4666 0.9193 0.085 Uiso 1 1 calc R . .
C48 C 0.0149(10) 0.2629(10) 0.0357(6) 0.075(3) Uani 1 1 d U . .
H48A H 0.0169 0.1961 0.0040 0.112 Uiso 1 1 calc R . .
H48B H -0.0585 0.2433 0.0625 0.112 Uiso 1 1 calc R . .
H48C H 0.0896 0.2946 0.0741 0.112 Uiso 1 1 calc R . .
C49 C 0.0093(13) 0.3534(12) -0.0194(8) 0.101(3) Uani 1 1 d U . .
H49A H 0.0841 0.3732 -0.0458 0.121 Uiso 1 1 calc R . .
H49B H -0.0638 0.3191 -0.0598 0.121 Uiso 1 1 calc R . .
C50 C 0.0016(12) 0.4590(11) 0.0243(7) 0.093(3) Uani 1 1 d U . .
H50A H -0.0738 0.4392 0.0501 0.111 Uiso 1 1 calc R . .
H50B H 0.0740 0.4926 0.0653 0.111 Uiso 1 1 calc R . .
C51 C 0.6377(11) 0.2522(9) 0.9847(8) 0.092(4) Uani 1 1 d D . .
H51A H 0.7210 0.3050 1.0053 0.137 Uiso 1 1 calc R . .
H51B H 0.5760 0.2799 1.0053 0.137 Uiso 1 1 calc R . .
H51C H 0.6260 0.2444 0.9280 0.137 Uiso 1 1 calc R . .
C52 C 0.6231(11) 0.1449(10) 1.0076(7) 0.094(4) Uani 1 1 d D . .
H52A H 0.6412 0.1575 1.0649 0.113 Uiso 1 1 calc R . .
H52B H 0.6892 0.1216 0.9876 0.113 Uiso 1 1 calc R . .
C53 C 0.5076(10) 0.0497(8) 0.9861(5) 0.073(3) Uani 1 1 d . . .
H53A H 0.4402 0.0747 1.0017 0.087 Uiso 1 1 calc R . .
H53B H 0.4935 0.0322 0.9287 0.087 Uiso 1 1 calc R . .
Cl1 Cl 0.5477(2) 0.8957(3) 0.56901(13) 0.0808(9) Uani 1 1 d . . .
Cl2 Cl 0.65283(16) 0.86018(13) 0.42855(11) 0.0419(4) Uani 1 1 d . . .

loop_
_atom_site_aniso_label
_atom_site_aniso_U_11
_atom_site_aniso_U_22
_atom_site_aniso_U_33
_atom_site_aniso_U_23
_atom_site_aniso_U_13
_atom_site_aniso_U_12
Ir1 0.01632(11) 0.01531(10) 0.01939(12) 0.00208(7) 0.00242(7) 0.00557(7)
N1 0.024(2) 0.027(2) 0.018(2) -0.0036(18) -0.0012(18) 0.0090(19)
P1 0.0156(6) 0.0213(6) 0.0184(6) 0.0042(5) 0.0015(5) 0.0083(5)
O1 0.0170(17) 0.036(2) 0.022(2) 0.0099(16) 0.0028(14) 0.0138(15)
O2 0.0221(18) 0.0299(19) 0.0188(19) 0.0099(15) 0.0074(14) 0.0117(15)
O3 0.059(3) 0.042(3) 0.044(3) 0.015(2) 0.015(2) 0.033(2)
O4 0.041(2) 0.023(2) 0.041(3) -0.0007(18) 0.002(2) 0.0147(18)
O5 0.022(2) 0.070(4) 0.055(3) 0.014(3) 0.005(2) 0.000(2)
S1 0.0203(6) 0.0222(6) 0.0292(7) 0.0018(5) 0.0043(5) 0.0065(5)
F1 0.088(4) 0.074(3) 0.031(2) 0.013(2) -0.006(2) 0.008(3)
F2 0.070(3) 0.067(3) 0.067(3) 0.023(2) 0.048(3) 0.028(3)
F3 0.174(6) 0.031(2) 0.049(3) -0.009(2) 0.052(4) 0.007(3)
C1 0.026(3) 0.024(3) 0.021(3) 0.011(2) 0.010(2) 0.008(2)
C2 0.013(2) 0.028(3) 0.036(3) 0.006(2) 0.010(2) 0.004(2)
C3 0.016(2) 0.024(3) 0.035(3) 0.006(2) 0.001(2) 0.000(2)
C4 0.020(2) 0.020(2) 0.021(3) 0.009(2) 0.008(2) 0.0039(19)
C5 0.023(3) 0.021(2) 0.018(3) 0.009(2) 0.003(2) 0.007(2)
C6 0.028(3) 0.030(3) 0.024(3) 0.003(2) 0.002(2) 0.006(2)
C7 0.036(3) 0.024(3) 0.022(3) -0.001(2) 0.001(2) 0.008(2)
C8 0.036(3) 0.014(2) 0.029(3) 0.001(2) 0.007(2) 0.009(2)
C9 0.040(3) 0.018(2) 0.024(3) -0.001(2) 0.005(2) 0.018(2)
C10 0.040(3) 0.033(3) 0.027(3) 0.002(2) 0.009(2) 0.023(2)
C11 0.029(3) 0.032(3) 0.025(3) 0.005(2) 0.008(2) 0.014(2)
C12 0.020(2) 0.019(2) 0.024(3) 0.006(2) 0.008(2) 0.0066(19)
C13 0.017(2) 0.013(2) 0.023(3) -0.0016(18) 0.0036(19) 0.0053(17)
C14 0.020(3) 0.025(3) 0.029(3) 0.009(2) 0.005(2) 0.008(2)
C15 0.031(3) 0.031(3) 0.039(3) 0.018(3) 0.016(3) 0.020(2)
C16 0.059(4) 0.026(3) 0.036(4) 0.008(3) 0.018(3) 0.026(3)
C17 0.055(4) 0.023(3) 0.028(3) 0.001(2) 0.005(3) 0.017(3)
C18 0.039(6) 0.026(5) 0.044(6) -0.005(5) -0.005(5) 0.012(5)
C21 0.040(7) 0.035(6) 0.066(9) -0.020(6) -0.007(7) 0.009(6)
C20 0.023(5) 0.031(6) 0.031(5) -0.008(6) -0.007(4) 0.008(5)
C19 0.036(4) 0.035(4) 0.037(5) -0.007(4) -0.006(4) 0.001(4)
C18' 0.024(5) 0.015(4) 0.036(6) 0.001(4) 0.006(4) -0.002(4)
C19' 0.021(4) 0.024(4) 0.031(4) -0.014(4) 0.005(4) 0.001(4)
C20' 0.022(5) 0.025(6) 0.031(5) -0.008(6) -0.006(4) 0.003(5)
C21' 0.033(6) 0.033(6) 0.020(5) -0.008(4) -0.002(4) 0.010(5)
C22 0.017(2) 0.026(3) 0.020(3) 0.001(2) 0.003(2) 0.006(2)
C23 0.031(3) 0.027(3) 0.032(3) 0.008(2) -0.002(2) 0.003(2)
C24 0.034(3) 0.033(3) 0.037(4) 0.013(3) -0.002(3) -0.006(3)
C25 0.019(3) 0.031(3) 0.028(3) 0.003(2) -0.001(2) -0.001(2)
C26 0.023(3) 0.045(4) 0.035(4) 0.013(3) -0.001(2) -0.003(3)
C27 0.019(3) 0.064(5) 0.034(4) 0.006(3) -0.003(2) 0.009(3)
C28 0.022(3) 0.048(4) 0.029(3) 0.005(3) -0.002(2) 0.014(3)
C29 0.021(3) 0.033(3) 0.027(3) 0.004(2) 0.000(2) 0.010(2)
C30 0.018(2) 0.028(3) 0.018(3) 0.001(2) 0.0022(19) 0.005(2)
C31 0.018(2) 0.025(3) 0.021(3) 0.002(2) 0.006(2) 0.008(2)
C32 0.018(2) 0.022(2) 0.022(3) 0.002(2) -0.0031(19) 0.007(2)
C33 0.020(2) 0.028(3) 0.021(3) 0.007(2) 0.001(2) 0.008(2)
C34 0.022(3) 0.035(3) 0.035(3) 0.017(3) 0.002(2) 0.009(2)
C35 0.024(3) 0.021(3) 0.044(4) 0.013(2) -0.007(2) -0.001(2)
C36 0.029(3) 0.023(3) 0.030(3) 0.002(2) -0.013(2) 0.007(2)
C37 0.046(4) 0.022(3) 0.045(4) -0.005(3) -0.019(3) 0.009(3)
C38 0.065(5) 0.034(4) 0.059(5) -0.016(3) -0.017(4) 0.029(4)
C39 0.044(4) 0.046(4) 0.045(4) -0.014(3) -0.003(3) 0.025(3)
C40 0.032(3) 0.037(3) 0.035(3) -0.003(3) -0.002(3) 0.017(3)
C41 0.023(3) 0.023(3) 0.024(3) 0.000(2) -0.008(2) 0.009(2)
C42 0.060(5) 0.029(3) 0.034(4) 0.007(3) 0.011(3) 0.005(3)
C43 0.039(4) 0.107(8) 0.048(5) -0.018(5) -0.006(4) 0.007(5)
C45 0.077(7) 0.085(7) 0.070(7) 0.014(5) 0.023(5) 0.031(6)
C46 0.096(7) 0.054(5) 0.037(4) 0.004(4) 0.015(4) 0.036(5)
C47 0.067(6) 0.085(7) 0.055(6) -0.005(5) -0.004(5) 0.029(5)
C48 0.074(6) 0.119(8) 0.051(5) 0.031(5) 0.021(4) 0.050(6)
C49 0.086(6) 0.126(8) 0.087(7) -0.008(6) 0.008(6) 0.041(6)
C50 0.079(6) 0.127(9) 0.063(6) 0.011(6) -0.005(5) 0.030(6)
C51 0.084(8) 0.071(7) 0.106(10) 0.017(6) 0.012(7) 0.010(6)
C52 0.078(8) 0.120(10) 0.083(8) -0.011(7) 0.023(6) 0.037(7)
C53 0.069(6) 0.097(8) 0.047(5) -0.018(5) 0.007(4) 0.033(6)
Cl1 0.0512(12) 0.147(3) 0.0462(12) -0.0178(14) -0.0068(9) 0.0521(15)
Cl2 0.0407(9) 0.0349(8) 0.0483(10) 0.0029(7) 0.0025(7) 0.0133(7)

loop_
_atom_type_symbol
_atom_type_description
_atom_type_scat_dispersion_real
_atom_type_scat_dispersion_imag
_atom_type_scat_source
C C 0.0033 0.0016 'International Tables Vol C Tables 4.2.6.8 and 6.1.1.4'
H H 0.0000 0.0000 'International Tables Vol C Tables 4.2.6.8 and 6.1.1.4'
N N 0.0061 0.0033 'International Tables Vol C Tables 4.2.6.8 and 6.1.1.4'
O O 0.0106 0.0060 'International Tables Vol C Tables 4.2.6.8 and 6.1.1.4'
F F 0.0171 0.0103 'International Tables Vol C Tables 4.2.6.8 and 6.1.1.4'
S S 0.1246 0.1234 'International Tables Vol C Tables 4.2.6.8 and 6.1.1.4'
Ir Ir -1.4442 7.9887 'International Tables Vol C Tables 4.2.6.8 and 6.1.1.4'
Cl Cl 0.1484 0.1585 'International Tables Vol C Tables 4.2.6.8 and 6.1.1.4'
P P 0.1023 0.0942 'International Tables Vol C Tables 4.2.6.8 and 6.1.1.4'

loop_
_geom_angle_atom_site_label_1
_geom_angle_atom_site_label_2
_geom_angle_atom_site_label_3
_geom_angle
_geom_angle_site_symmetry_1
_geom_angle_site_symmetry_3
C13 Ir1 C2 79.1(2) . .
C13 Ir1 C1 100.4(2) . .
C2 Ir1 C1 37.4(2) . .
C13 Ir1 C5 86.4(2) . .
C2 Ir1 C5 117.2(2) . .
C1 Ir1 C5 149.1(2) . .
C13 Ir1 C4 88.8(2) . .
C2 Ir1 C4 152.3(2) . .
C1 Ir1 C4 169.03(19) . .
C5 Ir1 C4 36.37(19) . .
C13 Ir1 P1 79.82(14) . .
C2 Ir1 P1 114.34(16) . .
C1 Ir1 P1 88.43(15) . .
C5 Ir1 P1 122.51(14) . .
C4 Ir1 P1 87.46(14) . .
C13 Ir1 C3 90.2(2) . .
C2 Ir1 C3 36.1(2) . .
C1 Ir1 C3 65.9(2) . .
C5 Ir1 C3 84.1(2) . .
C4 Ir1 C3 120.4(2) . .
P1 Ir1 C3 150.38(16) . .
C13 Ir1 C8 160.9(2) . .
C2 Ir1 C8 98.6(2) . .
C1 Ir1 C8 88.2(2) . .
C5 Ir1 C8 77.8(2) . .
C4 Ir1 C8 84.71(19) . .
P1 Ir1 C8 117.71(15) . .
C3 Ir1 C8 77.8(2) . .
C13 Ir1 C9 159.5(2) . .
C2 Ir1 C9 119.7(2) . .
C1 Ir1 C9 92.2(2) . .
C5 Ir1 C9 91.0(2) . .
C4 Ir1 C9 77.3(2) . .
P1 Ir1 C9 84.49(14) . .
C3 Ir1 C9 109.8(2) . .
C8 Ir1 C9 33.6(2) . .
C12 N1 C20' 122.4(14) . .
C12 N1 C20 115.5(14) . .
C20' N1 C20 11(2) . .
C12 N1 P1 115.4(4) . .
C20' N1 P1 122.2(14) . .
C20 N1 P1 128.4(14) . .
O1 P1 O2 101.91(19) . .
O1 P1 N1 109.8(2) . .
O2 P1 N1 99.9(2) . .
O1 P1 Ir1 115.71(15) . .
O2 P1 Ir1 122.04(15) . .
N1 P1 Ir1 106.09(17) . .
C22 O1 P1 125.3(3) . .
C33 O2 P1 118.9(3) . .
O5 S1 O4 116.0(3) . .
O5 S1 O3 113.9(3) . .
O4 S1 O3 115.2(3) . .
O5 S1 C42 103.0(3) . .
O4 S1 C42 101.5(3) . .
O3 S1 C42 104.6(3) . .
C2 C1 Ir1 71.2(3) . .
C2 C1 H1A 116.5 . .
Ir1 C1 H1A 116.5 . .
C2 C1 H1B 116.5 . .
Ir1 C1 H1B 116.5 . .
H1A C1 H1B 113.5 . .
C3 C2 C1 121.1(5) . .
C3 C2 Ir1 75.1(3) . .
C1 C2 Ir1 71.3(3) . .
C3 C2 H2A 119.2 . .
C1 C2 H2A 119.2 . .
Ir1 C2 H2A 119.2 . .
C2 C3 Ir1 68.8(3) . .
C2 C3 H3A 116.8 . .
Ir1 C3 H3A 116.8 . .
C2 C3 H3B 116.8 . .
Ir1 C3 H3B 116.8 . .
H3A C3 H3B 113.8 . .
C5 C4 C11 122.3(5) . .
C5 C4 Ir1 71.3(3) . .
C11 C4 Ir1 115.1(3) . .
C5 C4 H4A 113.8 . .
C11 C4 H4A 113.8 . .
Ir1 C4 H4A 113.8 . .
C4 C5 C6 124.9(5) . .
C4 C5 Ir1 72.3(3) . .
C6 C5 Ir1 111.8(4) . .
C4 C5 H5A 113.5 . .
C6 C5 H5A 113.5 . .
Ir1 C5 H5A 113.5 . .
C5 C6 C7 114.8(5) . .
C5 C6 H6A 108.6 . .
C7 C6 H6A 108.6 . .
C5 C6 H6B 108.6 . .
C7 C6 H6B 108.6 . .
H6A C6 H6B 107.5 . .
C8 C7 C6 114.8(5) . .
C8 C7 H7A 108.6 . .
C6 C7 H7A 108.6 . .
C8 C7 H7B 108.6 . .
C6 C7 H7B 108.6 . .
H7A C7 H7B 107.5 . .
C9 C8 C7 123.0(5) . .
C9 C8 Ir1 74.0(3) . .
C7 C8 Ir1 110.8(3) . .
C9 C8 H8A 114.1 . .
C7 C8 H8A 114.1 . .
Ir1 C8 H8A 114.1 . .
C8 C9 C10 123.2(5) . .
C8 C9 Ir1 72.4(3) . .
C10 C9 Ir1 110.1(3) . .
C8 C9 H9A 114.5 . .
C10 C9 H9A 114.5 . .
Ir1 C9 H9A 114.5 . .
C9 C10 C11 114.6(5) . .
C9 C10 H10A 108.6 . .
C11 C10 H10A 108.6 . .
C9 C10 H10B 108.6 . .
C11 C10 H10B 108.6 . .
H10A C10 H10B 107.6 . .
C4 C11 C10 116.2(5) . .
C4 C11 H11A 108.2 . .
C10 C11 H11A 108.2 . .
C4 C11 H11B 108.2 . .
C10 C11 H11B 108.2 . .
H11A C11 H11B 107.4 . .
C17 C12 C13 122.3(5) . .
C17 C12 N1 119.5(5) . .
C13 C12 N1 118.2(4) . .
C14 C13 C12 117.1(5) . .
C14 C13 Ir1 124.1(4) . .
C12 C13 Ir1 118.7(4) . .
C15 C14 C13 122.1(5) . .
C15 C14 H14 118.9 . .
C13 C14 H14 118.9 . .
C16 C15 C14 119.4(5) . .
C16 C15 H15 120.3 . .
C14 C15 H15 120.3 . .
C15 C16 C17 121.7(5) . .
C15 C16 H16 119.1 . .
C17 C16 H16 119.1 . .
C12 C17 C16 117.3(6) . .
C12 C17 C18 122.7(7) . .
C16 C17 C18 117.2(7) . .
C12 C17 C18' 118.4(7) . .
C16 C17 C18' 123.0(6) . .
C18 C17 C18' 27.5(7) . .
C17 C18 C19 109.9(9) . .
C17 C18 H18A 109.7 . .
C19 C18 H18A 109.7 . .
C17 C18 H18B 109.7 . .
C19 C18 H18B 109.7 . .
H18A C18 H18B 108.2 . .
C17 C18 H18C 86.7 . .
C19 C18 H18C 118.8 . .
H18A C18 H18C 119.2 . .
H18B C18 H18C 23.0 . .
C17 C18 H18D 167.4 . .
C19 C18 H18D 81.9 . .
H18A C18 H18D 68.8 . .
H18B C18 H18D 60.6 . .
H18C C18 H18D 83.5 . .
C20 C21 H21A 109.5 . .
C20 C21 H21B 109.5 . .
H21A C21 H21B 109.5 . .
C20 C21 H21C 109.5 . .
H21A C21 H21C 109.5 . .
H21B C21 H21C 109.5 . .
C19 C20 N1 108(2) . .
C19 C20 C21 109.6(18) . .
N1 C20 C21 111(2) . .
C19 C20 H20A 109.5 . .
N1 C20 H20A 109.5 . .
C21 C20 H20A 109.5 . .
C20 C19 C18 109.9(17) . .
C20 C19 H19A 109.7 . .
C18 C19 H19A 109.7 . .
C20 C19 H19B 109.7 . .
C18 C19 H19B 109.7 . .
H19A C19 H19B 108.2 . .
C20 C19 H18D 123.4 . .
C18 C19 H18D 23.3 . .
H19A C19 H18D 86.7 . .
H19B C19 H18D 115.8 . .
C19' C18' C17 114.1(9) . .
C19' C18' H18C 109.1 . .
C17 C18' H18C 107.4 . .
C19' C18' H18D 109.4 . .
C17 C18' H18D 109.0 . .
H18C C18' H18D 107.6 . .
C18' C19' C20' 111.6(17) . .
C18' C19' H19C 109.3 . .
C20' C19' H19C 109.3 . .
C18' C19' H19D 109.3 . .
C20' C19' H19D 109.3 . .
H19C C19' H19D 108.0 . .
N1 C20' C19' 108(2) . .
N1 C20' C21' 111.1(19) . .
C19' C20' C21' 112(2) . .
N1 C20' H20B 108.7 . .
C19' C20' H20B 108.7 . .
C21' C20' H20B 108.7 . .
C20' C21' H21D 109.5 . .
C20' C21' H21E 109.5 . .
H21D C21' H21E 109.5 . .
C20' C21' H21F 109.5 . .
H21D C21' H21F 109.5 . .
H21E C21' H21F 109.5 . .
C31 C22 C23 124.0(5) . .
C31 C22 O1 120.5(5) . .
C23 C22 O1 115.3(5) . .
C24 C23 C22 118.3(6) . .
C24 C23 H23 120.8 . .
C22 C23 H23 120.8 . .
C23 C24 C25 120.5(5) . .
C23 C24 H24 119.7 . .
C25 C24 H24 119.7 . .
C24 C25 C30 120.2(5) . .
C24 C25 C26 120.9(5) . .
C30 C25 C26 118.9(6) . .
C27 C26 C25 120.6(6) . .
C27 C26 H26 119.7 . .
C25 C26 H26 119.7 . .
C26 C27 C28 120.9(6) . .
C26 C27 H27 119.6 . .
C28 C27 H27 119.6 . .
C29 C28 C27 119.9(6) . .
C29 C28 H28 120.0 . .
C27 C28 H28 120.0 . .
C28 C29 C30 121.4(6) . .
C28 C29 H29 119.3 . .
C30 C29 H29 119.3 . .
C29 C30 C25 118.2(5) . .
C29 C30 C31 123.3(5) . .
C25 C30 C31 118.5(5) . .
C22 C31 C30 118.2(5) . .
C22 C31 C32 121.2(5) . .
C30 C31 C32 120.6(5) . .
C33 C32 C41 117.5(5) . .
C33 C32 C31 120.8(5) . .
C41 C32 C31 121.7(5) . .
C32 C33 O2 119.3(5) . .
C32 C33 C34 122.7(5) . .
O2 C33 C34 118.0(5) . .
C35 C34 C33 119.8(5) . .
C35 C34 H34 120.1 . .
C33 C34 H34 120.1 . .
C34 C35 C36 120.6(5) . .
C34 C35 H35 119.7 . .
C36 C35 H35 119.7 . .
C35 C36 C41 119.8(5) . .
C35 C36 C37 121.7(6) . .
C41 C36 C37 118.5(6) . .
C38 C37 C36 120.9(6) . .
C38 C37 H37 119.6 . .
C36 C37 H37 119.6 . .
C37 C38 C39 120.9(6) . .
C37 C38 H38 119.6 . .
C39 C38 H38 119.6 . .
C40 C39 C38 120.1(7) . .
C40 C39 H39 119.9 . .
C38 C39 H39 119.9 . .
C39 C40 C41 120.7(6) . .
C39 C40 H40 119.6 . .
C41 C40 H40 119.6 . .
C40 C41 C36 118.8(5) . .
C40 C41 C32 121.9(5) . .
C36 C41 C32 119.2(5) . .
F1 C42 F3 107.6(7) . .
F1 C42 F2 106.7(6) . .
F3 C42 F2 107.4(7) . .
F1 C42 S1 111.9(6) . .
F3 C42 S1 112.0(5) . .
F2 C42 S1 111.0(5) . .
Cl2 C43 Cl1 112.1(5) . .
Cl2 C43 H43A 109.2 . .
Cl1 C43 H43A 109.2 . .
Cl2 C43 H43B 109.2 . .
Cl1 C43 H43B 109.2 . .
H43A C43 H43B 107.9 . .
C47 C45 C46 119.4(10) 2_667 .
C47 C45 H45A 120.3 2_667 .
C46 C45 H45A 120.3 . .
C47 C46 C45 119.4(9) . .
C47 C46 H46A 120.3 . .
C45 C46 H46A 120.3 . .
C46 C47 C45 121.2(9) . 2_667
C46 C47 H47A 119.4 . .
C45 C47 H47A 119.4 2_667 .
C49 C48 H48A 109.5 . .
C49 C48 H48B 109.5 . .
H48A C48 H48B 109.5 . .
C49 C48 H48C 109.5 . .
H48A C48 H48C 109.5 . .
H48B C48 H48C 109.5 . .
C50 C49 C48 113.5(10) . .
C50 C49 H49A 108.9 . .
C48 C49 H49A 108.9 . .
C50 C49 H49B 108.9 . .
C48 C49 H49B 108.9 . .
H49A C49 H49B 107.7 . .
C50 C50 C49 113.8(14) 2_565 .
C50 C50 H50A 108.8 2_565 .
C49 C50 H50A 108.8 . .
C50 C50 H50B 108.8 2_565 .
C49 C50 H50B 108.8 . .
H50A C50 H50B 107.7 . .
C52 C51 H51A 109.5 . .
C52 C51 H51B 109.5 . .
H51A C51 H51B 109.5 . .
C52 C51 H51C 109.5 . .
H51A C51 H51C 109.5 . .
H51B C51 H51C 109.5 . .
C51 C52 C53 122.0(11) . .
C51 C52 H52A 106.8 . .
C53 C52 H52A 106.8 . .
C51 C52 H52B 106.8 . .
C53 C52 H52B 106.8 . .
H52A C52 H52B 106.7 . .
C53 C53 C52 121.0(13) 2_657 .
C53 C53 H53A 107.1 2_657 .
C52 C53 H53A 107.1 . .
C53 C53 H53B 107.1 2_657 .
C52 C53 H53B 107.1 . .
H53A C53 H53B 106.8 . .

loop_
_geom_bond_atom_site_label_1
_geom_bond_atom_site_label_2
_geom_bond_distance
_geom_bond_site_symmetry_2
Ir1 C13 2.097(5) .
Ir1 C2 2.210(5) .
Ir1 C1 2.211(5) .
Ir1 C5 2.231(5) .
Ir1 C4 2.244(5) .
Ir1 P1 2.2733(13) .
Ir1 C3 2.291(5) .
Ir1 C8 2.378(5) .
Ir1 C9 2.398(5) .
N1 C12 1.427(7) .
N1 C20' 1.46(3) .
N1 C20 1.52(3) .
N1 P1 1.633(5) .
P1 O1 1.610(4) .
P1 O2 1.619(4) .
O1 C22 1.416(6) .
O2 C33 1.396(6) .
O3 S1 1.447(5) .
O4 S1 1.429(4) .
O5 S1 1.422(5) .
S1 C42 1.817(7) .
F1 C42 1.306(9) .
F2 C42 1.343(9) .
F3 C42 1.327(8) .
C1 C2 1.419(8) .
C1 H1A 0.9900 .
C1 H1B 0.9900 .
C2 C3 1.395(8) .
C2 H2A 1.0000 .
C3 H3A 0.9900 .
C3 H3B 0.9900 .
C4 C5 1.397(7) .
C4 C11 1.532(7) .
C4 H4A 1.0000 .
C5 C6 1.519(7) .
C5 H5A 1.0000 .
C6 C7 1.538(8) .
C6 H6A 0.9900 .
C6 H6B 0.9900 .
C7 C8 1.519(8) .
C7 H7A 0.9900 .
C7 H7B 0.9900 .
C8 C9 1.380(8) .
C8 H8A 1.0000 .
C9 C10 1.497(8) .
C9 H9A 1.0000 .
C10 C11 1.547(8) .
C10 H10A 0.9900 .
C10 H10B 0.9900 .
C11 H11A 0.9900 .
C11 H11B 0.9900 .
C12 C17 1.400(8) .
C12 C13 1.407(7) .
C13 C14 1.390(7) .
C14 C15 1.389(8) .
C14 H14 0.9500 .
C15 C16 1.365(10) .
C15 H15 0.9500 .
C16 C17 1.408(9) .
C16 H16 0.9500 .
C17 C18 1.495(15) .
C17 C18' 1.576(13) .
C18 C19 1.544(14) .
C18 H18A 0.9900 .
C18 H18B 0.9900 .
C21 C20 1.53(3) .
C21 H21A 0.9800 .
C21 H21B 0.9800 .
C21 H21C 0.9800 .
C20 C19 1.47(4) .
C20 H20A 1.0000 .
C19 H19A 0.9900 .
C19 H19B 0.9900 .
C18' C19' 1.506(13) .
C18' H18C 0.8499 .
C18' H18D 0.9900 .
C19' C20' 1.51(2) .
C19' H19C 0.9900 .
C19' H19D 0.9900 .
C20' C21' 1.54(4) .
C20' H20B 1.0000 .
C21' H21D 0.9800 .
C21' H21E 0.9800 .
C21' H21F 0.9800 .
C22 C31 1.352(8) .
C22 C23 1.404(8) .
C23 C24 1.384(9) .
C23 H23 0.9500 .
C24 C25 1.403(9) .
C24 H24 0.9500 .
C25 C30 1.421(7) .
C25 C26 1.436(8) .
C26 C27 1.356(10) .
C26 H26 0.9500 .
C27 C28 1.394(9) .
C27 H27 0.9500 .
C28 C29 1.386(8) .
C28 H28 0.9500 .
C29 C30 1.406(8) .
C29 H29 0.9500 .
C30 C31 1.442(7) .
C31 C32 1.484(7) .
C32 C33 1.380(7) .
C32 C41 1.445(7) .
C33 C34 1.397(8) .
C34 C35 1.367(9) .
C34 H34 0.9500 .
C35 C36 1.406(9) .
C35 H35 0.9500 .
C36 C41 1.418(8) .
C36 C37 1.426(8) .
C37 C38 1.349(12) .
C37 H37 0.9500 .
C38 C39 1.395(11) .
C38 H38 0.9500 .
C39 C40 1.376(9) .
C39 H39 0.9500 .
C40 C41 1.409(9) .
C40 H40 0.9500 .
C43 Cl2 1.740(9) .
C43 Cl1 1.755(9) .
C43 H43A 0.9900 .
C43 H43B 0.9900 .
C45 C47 1.387(14) 2_667
C45 C46 1.399(14) .
C45 H45A 0.9500 .
C46 C47 1.358(13) .
C46 H46A 0.9500 .
C47 C45 1.387(14) 2_667
C47 H47A 0.9500 .
C48 C49 1.619(17) .
C48 H48A 0.9800 .
C48 H48B 0.9800 .
C48 H48C 0.9800 .
C49 C50 1.521(18) .
C49 H49A 0.9900 .
C49 H49B 0.9900 .
C50 C50 1.45(2) 2_565
C50 H50A 0.9900 .
C50 H50B 0.9900 .
C51 C52 1.452(13) .
C51 H51A 0.9800 .
C51 H51B 0.9800 .
C51 H51C 0.9800 .
C52 C53 1.460(15) .
C52 H52A 0.9900 .
C52 H52B 0.9900 .
C53 C53 1.39(2) 2_657
C53 H53A 0.9900 .
C53 H53B 0.9900 .
